data_1542989
loop_
_publ_author_name
'Zhai, Ming-Ming'
'Qi, Feng-Ming'
'Li, Jie'
'Jiang, Chun-Xiao'
'Hou, Yue'
'Shi, Yan-Ping'
'Di, Duo-Long'
'Zhang, Ji-Wen'
'Wu, Quan-Xiang'

_publ_section_title
;
 Isolation of Secondary Metabolites from the Soil-Derived Fungus
 Clonostachys rosea YRS-06, a Biological Control Agent, and Evaluation of
 Antibacterial Activity.
;
_journal_issue 11
_journal_name_full 'Journal of agricultural and food chemistry'
_journal_page_first 2298
_journal_page_last 2306
_journal_paper_doi 10.1021/acs.jafc.6b00556
_journal_volume 64
_journal_year 2016
_chemical_absolute_configuration unk
_chemical_formula_moiety 'C28 H34 O8'
_chemical_formula_sum 'C28 H34 O8'
_chemical_formula_weight 498.55
_space_group_crystal_system orthorhombic
_space_group_IT_number 18
_space_group_name_Hall 'P 2 2ab'
_space_group_name_H-M_alt 'P 21 21 2'
_symmetry_space_group_name_Hall 'P 2 2ab'
_symmetry_space_group_name_H-M 'P 21 21 2'
_atom_sites_solution_hydrogens geom
_audit_creation_date 2016-01-15
_audit_creation_method
;
Olex2 1.2
(compiled 2015.09.30 svn.r3233 for OlexSys, GUI svn.r5103)
;
_cell_angle_alpha 90
_cell_angle_beta 90
_cell_angle_gamma 90
_cell_formula_units_Z 4
_cell_length_a 23.0058(10)
_cell_length_b 15.2127(5)
_cell_length_c 7.8037(3)
_cell_measurement_reflns_used 2564
_cell_measurement_temperature 293.89(10)
_cell_measurement_theta_max 69.1690
_cell_measurement_theta_min 4.8260
_cell_volume 2731.14(18)
_computing_cell_refinement
;
CrysAlisPro, Agilent Technologies,
Version 1.171.37.35 (release 13-08-2014 CrysAlis171 .NET)
(compiled Aug 13 2014,18:06:01)
;
_computing_data_collection
;
CrysAlisPro, Agilent Technologies,
Version 1.171.37.35 (release 13-08-2014 CrysAlis171 .NET)
(compiled Aug 13 2014,18:06:01)
;
_computing_data_reduction
;
CrysAlisPro, Agilent Technologies,
Version 1.171.37.35 (release 13-08-2014 CrysAlis171 .NET)
(compiled Aug 13 2014,18:06:01)
;
_computing_molecular_graphics 'Olex2 (Dolomanov et al., 2009)'
_computing_publication_material 'Olex2 (Dolomanov et al., 2009)'
_computing_structure_refinement 'ShelXL (Sheldrick, 2015)'
_computing_structure_solution
;
Superflip (Palatinus & Chapuis, 2007;Palatinus & van der Lee, 2008;
Palatinus et al., 2012)
;
_diffrn_ambient_environment N~2~
_diffrn_ambient_temperature 154.89(10)
_diffrn_detector 'CCD plate'
_diffrn_detector_area_resol_mean 16.0733
_diffrn_detector_type Eos
_diffrn_measured_fraction_theta_full 0.997
_diffrn_measured_fraction_theta_max 0.982
_diffrn_measurement_details
;
  1 omega   63.00  115.00   1.0000    1.5000
omega____ theta____ kappa____ phi______ frames
    -       54.0000   38.0000  -30.0000 52

  2 omega   43.00   91.00   1.0000    2.0000
omega____ theta____ kappa____ phi______ frames
    -      108.0000  -38.0000 -120.0000 48

  3 omega   35.00   91.00   1.0000    2.0000
omega____ theta____ kappa____ phi______ frames
    -      108.0000  -25.0000 -180.0000 56

  4 omega   34.00  123.00   1.0000    1.5000
omega____ theta____ kappa____ phi______ frames
    -       54.0000   57.0000 -150.0000 89

  5 omega  132.00  170.00   1.0000    2.0000
omega____ theta____ kappa____ phi______ frames
    -      108.0000  111.0000 -180.0000 38

  6 omega   31.00   64.00   1.0000    1.0000
omega____ theta____ kappa____ phi______ frames
    -        0.0000   57.0000 -120.0000 33

  7 omega   17.00   44.00   1.0000    1.0000
omega____ theta____ kappa____ phi______ frames
    -        0.0000   57.0000 -150.0000 27

  8 omega  -18.00    9.00   1.0000    1.0000
omega____ theta____ kappa____ phi______ frames
    -        0.0000   57.0000 -150.0000 27

  9 omega   39.00   76.00   1.0000    2.0000
omega____ theta____ kappa____ phi______ frames
    -      108.0000  -38.0000  150.0000 37

 10 omega   41.00  103.00   1.0000    2.0000
omega____ theta____ kappa____ phi______ frames
    -      108.0000 -111.0000  150.0000 62

 11 omega   73.00  108.00   1.0000    1.5000
omega____ theta____ kappa____ phi______ frames
    -       54.0000 -125.0000   90.0000 35

 12 omega   45.00  114.00   1.0000    2.0000
omega____ theta____ kappa____ phi______ frames
    -      108.0000 -111.0000   30.0000 69
;
_diffrn_measurement_device 'four-circle diffractometer'
_diffrn_measurement_device_type 'SuperNova, Dual, Cu at zero, Eos'
_diffrn_measurement_method '\w scans'
_diffrn_orient_matrix_UB_11 -0.0176605000
_diffrn_orient_matrix_UB_12 -0.0521028000
_diffrn_orient_matrix_UB_13 -0.1609484000
_diffrn_orient_matrix_UB_21 -0.0645299000
_diffrn_orient_matrix_UB_22 0.0199146000
_diffrn_orient_matrix_UB_23 0.0369360000
_diffrn_orient_matrix_UB_31 0.0042123000
_diffrn_orient_matrix_UB_32 0.0844988000
_diffrn_orient_matrix_UB_33 -0.1078725000
_diffrn_radiation_monochromator mirror
_diffrn_radiation_probe x-ray
_diffrn_radiation_type CuK\a
_diffrn_radiation_wavelength 1.54184
_diffrn_reflns_av_R_equivalents 0.0239
_diffrn_reflns_av_unetI/netI 0.0426
_diffrn_reflns_laue_measured_fraction_full 0.997
_diffrn_reflns_laue_measured_fraction_max 0.982
_diffrn_reflns_limit_h_max 27
_diffrn_reflns_limit_h_min -25
_diffrn_reflns_limit_k_max 18
_diffrn_reflns_limit_k_min -13
_diffrn_reflns_limit_l_max 6
_diffrn_reflns_limit_l_min -9
_diffrn_reflns_number 6589
_diffrn_reflns_point_group_measured_fraction_full 0.839
_diffrn_reflns_point_group_measured_fraction_max 0.820
_diffrn_reflns_theta_full 67.684
_diffrn_reflns_theta_max 70.016
_diffrn_reflns_theta_min 3.483
_diffrn_source 'sealed X-ray tube'
_diffrn_source_type 'SuperNova (Cu) X-ray Source'
_exptl_absorpt_coefficient_mu 0.728
_exptl_absorpt_correction_T_max 1.00000
_exptl_absorpt_correction_T_min 0.75708
_exptl_absorpt_correction_type multi-scan
_exptl_absorpt_process_details
;
CrysAlisPro, Agilent Technologies,
Version 1.171.37.35 (release 13-08-2014 CrysAlis171 .NET)
(compiled Aug 13 2014,18:06:01)
Empirical absorption correction using spherical harmonics,
 implemented in SCALE3 ABSPACK scaling algorithm.
;
_exptl_crystal_colour 'clear light yellow'
_exptl_crystal_colour_lustre clear
_exptl_crystal_colour_modifier light
_exptl_crystal_colour_primary yellow
_exptl_crystal_density_diffrn 1.212
_exptl_crystal_description block
_exptl_crystal_F_000 1064
_exptl_crystal_size_max 0.21
_exptl_crystal_size_mid 0.17
_exptl_crystal_size_min 0.15
_refine_diff_density_max 0.215
_refine_diff_density_min -0.221
_refine_diff_density_rms 0.040
_refine_ls_abs_structure_details
;
 Flack x determined using 1017 quotients [(I+)-(I-)]/[(I+)+(I-)]
 (Parsons, Flack and Wagner, Acta Cryst. B69 (2013) 249-259).
;
_refine_ls_abs_structure_Flack 0.09(15)
_refine_ls_extinction_method none
_refine_ls_goodness_of_fit_ref 1.008
_refine_ls_hydrogen_treatment constr
_refine_ls_matrix_type full
_refine_ls_number_parameters 333
_refine_ls_number_reflns 4261
_refine_ls_number_restraints 12
_refine_ls_restrained_S_all 1.012
_refine_ls_R_factor_all 0.0506
_refine_ls_R_factor_gt 0.0443
_refine_ls_shift/su_max 0.000
_refine_ls_shift/su_mean 0.000
_refine_ls_structure_factor_coef Fsqd
_refine_ls_weighting_details 'w=1/[\s^2^(Fo^2^)+(0.0680P)^2^] where P=(Fo^2^+2Fc^2^)/3'
_refine_ls_weighting_scheme calc
_refine_ls_wR_factor_gt 0.1147
_refine_ls_wR_factor_ref 0.1205
_reflns_Friedel_coverage 0.462
_reflns_friedel_fraction_full 0.627
_reflns_friedel_fraction_max 0.603
_reflns_number_gt 3698
_reflns_number_total 4261
_reflns_threshold_expression 'I > 2\s(I)'
_cod_data_source_file jf6b00556_si_002.cif
_cod_data_source_block wqx_1124_sqd
_cod_original_cell_volume 2731.12(18)
_cod_database_code 1542989
_shelx_space_group_comment
;
The symmetry employed for this shelxl refinement is uniquely defined
by the following loop, which should always be used as a source of
symmetry information in preference to the above space-group names.
They are only intended as comments.
;
_reflns_odcompleteness_completeness 99.75
_reflns_odcompleteness_iscentric 1
_reflns_odcompleteness_theta 66.97
_olex2_refinement_description
;
1. Fixed Uiso
 At 1.2 times of:
  All C(H) groups, All C(H,H) groups
 At 1.5 times of:
  All C(H,H,H) groups, All O(H) groups
2. Uiso/Uaniso restraints and constraints
Uanis(C12) \\sim Ueq, Uanis(C11) \\sim Ueq: with sigma of 0.01 and sigma for
terminal atoms of 0.02
3.a Ternary CH refined with riding coordinates:
 C1(H1), C1'(H1'), C9'(H9')
3.b Secondary CH2 refined with riding coordinates:
 C8(H8A,H8B), C8'(H8'A,H8'B), C9(H9A,H9B)
3.c Aromatic/amide H refined with riding coordinates:
 C10(H10), C10'(H10'), C11(H11), C11'(H11')
3.d Tetrahedral OH refined with riding coordinates:
 O4(H4)
3.e Idealised Me refined as rotating group:
 C12(H12A,H12B,H12C), C12'(H12D,H12E,H12F), C13(H13A,H13B,H13C), C13'(H13D,
 H13E,H13F), C14(H14A,H14B,H14C), C14'(H14D,H14E,H14F)
3.f Idealised tetrahedral OH refined as rotating group:
 O2(H2), O2'(H2')
;
_shelx_shelxl_version_number 2014/7
_olex2_submission_special_instructions 'No special instructions were received'

loop_
_space_group_symop_operation_xyz
'x, y, z'
'-x, -y, z'
'x+1/2, -y+1/2, -z'
'-x+1/2, y+1/2, -z'

loop_
_atom_site_label
_atom_site_type_symbol
_atom_site_fract_x
_atom_site_fract_y
_atom_site_fract_z
_atom_site_U_iso_or_equiv
_atom_site_adp_type
_atom_site_occupancy
_atom_site_site_symmetry_order
_atom_site_calc_flag
_atom_site_refinement_flags_posn
_atom_site_refinement_flags_adp
O1 O 0.33283(9) 0.38633(11) 0.2483(3) 0.0326(5) Uani 1 1 d . .
O1' O 0.39088(9) 0.51849(13) 0.2473(3) 0.0342(5) Uani 1 1 d . .
O2 O 0.40955(10) 0.50694(16) -0.0410(3) 0.0459(6) Uani 1 1 d . .
H2 H 0.4280 0.4613 -0.0280 0.069 Uiso 1 1 calc GR .
O2' O 0.30023(10) 0.41803(13) 0.5203(3) 0.0381(5) Uani 1 1 d . .
H2' H 0.2843 0.3698 0.5220 0.057 Uiso 1 1 calc GR .
O3 O 0.26550(12) 0.66064(15) -0.1433(3) 0.0507(6) Uani 1 1 d . .
O3' O 0.15640(9) 0.54160(12) 0.2980(3) 0.0358(5) Uani 1 1 d . .
O4 O 0.18188(13) 0.57755(18) -0.2543(4) 0.0651(8) Uani 1 1 d . .
H4 H 0.1527 0.5662 -0.3103 0.098 Uiso 1 1 calc R .
O4' O 0.24981(11) 0.76611(14) 0.3738(3) 0.0489(6) Uani 1 1 d . .
C1 C 0.26146(13) 0.44280(18) 0.0671(4) 0.0299(6) Uani 1 1 d . .
H1 H 0.2428 0.3890 0.0256 0.036 Uiso 1 1 calc R .
C1' C 0.31113(13) 0.61155(17) 0.2594(4) 0.0310(6) Uani 1 1 d . .
H1' H 0.3289 0.6664 0.2995 0.037 Uiso 1 1 calc R .
C2 C 0.32751(13) 0.42400(18) 0.0814(4) 0.0323(6) Uani 1 1 d . .
C2' C 0.34107(13) 0.53565(17) 0.3545(4) 0.0308(6) Uani 1 1 d . .
C3 C 0.36593(13) 0.51133(19) 0.0797(4) 0.0327(6) Uani 1 1 d . .
C3' C 0.30309(13) 0.44799(17) 0.3542(4) 0.0298(6) Uani 1 1 d . .
C4 C 0.32998(13) 0.59826(18) 0.0668(4) 0.0337(6) Uani 1 1 d . .
C4' C 0.24259(12) 0.45567(15) 0.2603(4) 0.0284(6) Uani 1 1 d . .
C5 C 0.27819(14) 0.59122(19) -0.0506(4) 0.0354(7) Uani 1 1 d . .
C5' C 0.21501(13) 0.54362(17) 0.2882(4) 0.0296(6) Uani 1 1 d . .
C6 C 0.24537(13) 0.51562(19) -0.0545(4) 0.0334(6) Uani 1 1 d . .
C6' C 0.24693(13) 0.61744(17) 0.2951(4) 0.0303(6) Uani 1 1 d . .
C7 C 0.19552(16) 0.5116(2) -0.1637(4) 0.0424(7) Uani 1 1 d . .
C7' C 0.22142(14) 0.69879(18) 0.3530(4) 0.0324(6) Uani 1 1 d . .
C8 C 0.15806(15) 0.4312(2) -0.1750(5) 0.0466(8) Uani 1 1 d . .
H8A H 0.1463 0.4146 -0.0601 0.056 Uiso 1 1 calc R .
H8B H 0.1812 0.3834 -0.2210 0.056 Uiso 1 1 calc R .
C8' C 0.15756(14) 0.69453(19) 0.3923(4) 0.0370(7) Uani 1 1 d . .
H8'A H 0.1401 0.7519 0.3751 0.044 Uiso 1 1 calc R .
H8'B H 0.1519 0.6778 0.5111 0.044 Uiso 1 1 calc R .
C9 C 0.10387(17) 0.4411(3) -0.2845(6) 0.0589(10) Uani 1 1 d . .
H9A H 0.0780 0.4833 -0.2311 0.071 Uiso 1 1 calc R .
H9B H 0.1148 0.4640 -0.3960 0.071 Uiso 1 1 calc R .
C9' C 0.12859(14) 0.62756(19) 0.2756(4) 0.0377(7) Uani 1 1 d . .
H9' H 0.1346 0.6463 0.1568 0.045 Uiso 1 1 calc R .
C10 C 0.0723(2) 0.3555(3) -0.3077(7) 0.0726(13) Uani 1 1 d . .
H10 H 0.0935 0.3096 -0.3558 0.087 Uiso 1 1 calc R .
C10' C 0.06481(15) 0.6160(2) 0.3033(5) 0.0475(9) Uani 1 1 d . .
H10' H 0.0524 0.5919 0.4065 0.057 Uiso 1 1 calc R .
C11 C 0.0191(2) 0.3388(4) -0.2680(8) 0.0929(17) Uani 1 1 d . U
H11 H -0.0022 0.3848 -0.2209 0.112 Uiso 1 1 calc R .
C11' C 0.02598(19) 0.6375(4) 0.1918(7) 0.0788(15) Uani 1 1 d . .
H11' H 0.0395 0.6588 0.0874 0.095 Uiso 1 1 calc R .
C12 C -0.0125(3) 0.2529(5) -0.2896(10) 0.134(3) Uani 1 1 d . U
H12A H -0.0497 0.2634 -0.3414 0.201 Uiso 1 1 calc GR .
H12B H -0.0179 0.2259 -0.1795 0.201 Uiso 1 1 calc GR .
H12C H 0.0099 0.2146 -0.3616 0.201 Uiso 1 1 calc GR .
C12' C -0.0393(2) 0.6318(5) 0.2131(9) 0.108(2) Uani 1 1 d . .
H12D H -0.0556 0.5985 0.1203 0.163 Uiso 1 1 calc GR .
H12E H -0.0556 0.6900 0.2128 0.163 Uiso 1 1 calc GR .
H12F H -0.0482 0.6034 0.3198 0.163 Uiso 1 1 calc GR .
C13 C 0.34718(15) 0.3560(2) -0.0491(5) 0.0436(8) Uani 1 1 d . .
H13A H 0.3879 0.3444 -0.0340 0.065 Uiso 1 1 calc GR .
H13B H 0.3405 0.3780 -0.1627 0.065 Uiso 1 1 calc GR .
H13C H 0.3256 0.3026 -0.0329 0.065 Uiso 1 1 calc GR .
C13' C 0.36227(15) 0.5612(2) 0.5292(4) 0.0430(7) Uani 1 1 d . .
H13D H 0.3808 0.5117 0.5823 0.064 Uiso 1 1 calc GR .
H13E H 0.3299 0.5797 0.5981 0.064 Uiso 1 1 calc GR .
H13F H 0.3896 0.6086 0.5191 0.064 Uiso 1 1 calc GR .
C14 C 0.36913(16) 0.67492(19) 0.0109(5) 0.0448(8) Uani 1 1 d . .
H14A H 0.3790 0.6683 -0.1079 0.067 Uiso 1 1 calc GR .
H14B H 0.4040 0.6749 0.0785 0.067 Uiso 1 1 calc GR .
H14C H 0.3489 0.7294 0.0273 0.067 Uiso 1 1 calc GR .
C14' C 0.20222(14) 0.38047(18) 0.3134(4) 0.0353(7) Uani 1 1 d . .
H14D H 0.1691 0.3790 0.2386 0.053 Uiso 1 1 calc GR .
H14E H 0.1894 0.3895 0.4292 0.053 Uiso 1 1 calc GR .
H14F H 0.2228 0.3257 0.3059 0.053 Uiso 1 1 calc GR .

loop_
_atom_site_aniso_label
_atom_site_aniso_U_11
_atom_site_aniso_U_22
_atom_site_aniso_U_33
_atom_site_aniso_U_23
_atom_site_aniso_U_13
_atom_site_aniso_U_12
O1 0.0398(10) 0.0210(8) 0.0369(11) 0.0011(8) -0.0012(10) 0.0041(8)
O1' 0.0326(9) 0.0318(9) 0.0384(11) -0.0035(9) -0.0002(9) -0.0014(8)
O2 0.0439(12) 0.0448(12) 0.0489(13) -0.0048(12) 0.0154(11) 0.0037(10)
O2' 0.0529(13) 0.0305(10) 0.0309(10) 0.0067(9) -0.0053(10) -0.0057(10)
O3 0.0677(16) 0.0335(11) 0.0509(14) 0.0173(11) -0.0040(13) 0.0019(11)
O3' 0.0331(10) 0.0274(9) 0.0470(12) 0.0016(9) 0.0001(10) 0.0035(8)
O4 0.0738(18) 0.0567(15) 0.0648(17) 0.0240(14) -0.0315(16) -0.0020(14)
O4' 0.0531(14) 0.0286(10) 0.0651(17) -0.0149(11) 0.0010(14) 0.0013(10)
C1 0.0370(14) 0.0214(11) 0.0315(14) -0.0013(11) -0.0031(13) -0.0009(11)
C1' 0.0371(14) 0.0220(11) 0.0337(15) -0.0026(12) 0.0039(14) -0.0041(11)
C2 0.0397(16) 0.0249(12) 0.0322(14) -0.0006(12) -0.0009(13) 0.0019(11)
C2' 0.0331(14) 0.0261(13) 0.0332(15) -0.0020(12) 0.0011(13) -0.0025(12)
C3 0.0358(14) 0.0302(13) 0.0322(14) -0.0012(12) 0.0069(13) 0.0007(12)
C3' 0.0352(14) 0.0240(12) 0.0303(13) 0.0006(11) -0.0007(13) 0.0025(12)
C4 0.0412(15) 0.0247(13) 0.0351(15) -0.0001(12) 0.0065(14) -0.0018(12)
C4' 0.0356(14) 0.0193(11) 0.0301(13) 0.0027(11) -0.0024(13) 0.0014(11)
C5 0.0469(16) 0.0268(13) 0.0326(15) 0.0036(12) 0.0040(14) 0.0032(12)
C5' 0.0348(14) 0.0249(13) 0.0293(14) 0.0007(11) 0.0024(12) 0.0008(11)
C6 0.0403(15) 0.0294(13) 0.0305(14) 0.0023(12) 0.0001(13) 0.0055(13)
C6' 0.0376(15) 0.0240(12) 0.0292(14) -0.0009(11) 0.0036(13) 0.0004(12)
C7 0.0537(18) 0.0378(15) 0.0357(15) 0.0031(14) -0.0063(16) 0.0080(15)
C7' 0.0434(16) 0.0237(12) 0.0300(13) -0.0011(12) -0.0007(14) 0.0016(12)
C8 0.0455(18) 0.0493(18) 0.0448(18) 0.0047(16) -0.0130(17) 0.0020(16)
C8' 0.0441(16) 0.0293(13) 0.0375(15) 0.0007(13) 0.0020(14) 0.0086(13)
C9 0.0479(19) 0.071(2) 0.058(2) 0.011(2) -0.0135(19) 0.0012(19)
C9' 0.0423(16) 0.0303(14) 0.0406(17) 0.0051(14) 0.0008(15) 0.0086(13)
C10 0.063(3) 0.081(3) 0.074(3) 0.006(3) -0.028(2) -0.004(2)
C10' 0.0414(17) 0.0414(16) 0.060(2) 0.0071(16) 0.0038(17) 0.0070(15)
C11 0.078(3) 0.109(4) 0.092(4) 0.022(3) -0.018(3) -0.021(3)
C11' 0.048(2) 0.100(3) 0.088(4) 0.030(3) -0.010(2) 0.001(2)
C12 0.100(5) 0.147(6) 0.156(7) 0.041(6) -0.051(5) -0.058(5)
C12' 0.048(2) 0.137(5) 0.140(6) 0.035(5) -0.015(3) 0.002(3)
C13 0.0508(18) 0.0318(14) 0.0482(19) -0.0102(14) 0.0018(17) 0.0061(14)
C13' 0.0484(17) 0.0448(17) 0.0358(16) -0.0073(15) -0.0049(15) -0.0075(15)
C14 0.0512(18) 0.0332(15) 0.0499(19) 0.0047(15) 0.0122(17) -0.0062(14)
C14' 0.0400(15) 0.0245(12) 0.0414(17) 0.0027(12) -0.0011(14) -0.0020(12)

loop_
_atom_type_symbol
_atom_type_description
_atom_type_scat_dispersion_real
_atom_type_scat_dispersion_imag
_atom_type_scat_source
C C 0.0181 0.0091 'International Tables Vol C Tables 4.2.6.8 and 6.1.1.4'
H H 0.0000 0.0000 'International Tables Vol C Tables 4.2.6.8 and 6.1.1.4'
O O 0.0492 0.0322 'International Tables Vol C Tables 4.2.6.8 and 6.1.1.4'

loop_
_geom_angle_atom_site_label_1
_geom_angle_atom_site_label_2
_geom_angle_atom_site_label_3
_geom_angle
C3' O1 C2 102.9(2)
C3 O1' C2' 103.0(2)
C3 O2 H2 109.5
C3' O2' H2' 109.5
C5' O3' C9' 114.1(2)
C7 O4 H4 109.5
C2 C1 H1 107.4
C2 C1 C4' 102.9(2)
C4' C1 H1 107.4
C6 C1 H1 107.4
C6 C1 C2 115.0(2)
C6 C1 C4' 116.3(2)
C2' C1' H1' 107.4
C2' C1' C4 103.9(2)
C4 C1' H1' 107.4
C6' C1' H1' 107.4
C6' C1' C2' 113.3(2)
C6' C1' C4 117.0(3)
O1 C2 C1 102.9(2)
O1 C2 C3 107.1(2)
O1 C2 C13 108.2(2)
C1 C2 C3 112.9(2)
C13 C2 C1 111.7(3)
C13 C2 C3 113.3(3)
O1' C2' C1' 102.2(2)
O1' C2' C3' 106.4(2)
O1' C2' C13' 108.4(2)
C1' C2' C3' 112.5(2)
C13' C2' C1' 113.0(2)
C13' C2' C3' 113.4(2)
O1' C3 C2 106.1(2)
O1' C3 C4 101.9(2)
O2 C3 O1' 109.6(2)
O2 C3 C2 111.6(2)
O2 C3 C4 112.5(2)
C4 C3 C2 114.3(2)
O1 C3' C2' 106.8(2)
O1 C3' C4' 101.7(2)
O2' C3' O1 110.6(2)
O2' C3' C2' 107.6(2)
O2' C3' C4' 114.8(3)
C4' C3' C2' 115.0(2)
C3 C4 C1' 101.1(2)
C5 C4 C1' 111.8(3)
C5 C4 C3 113.4(2)
C5 C4 C14 110.2(3)
C14 C4 C1' 109.5(2)
C14 C4 C3 110.5(2)
C3' C4' C1 101.0(2)
C5' C4' C1 111.5(2)
C5' C4' C3' 111.9(2)
C5' C4' C14' 111.8(2)
C14' C4' C1 109.4(2)
C14' C4' C3' 110.7(2)
O3 C5 C4 117.0(3)
O3 C5 C6 122.5(3)
C6 C5 C4 120.5(3)
O3' C5' C4' 114.3(2)
C6' C5' O3' 124.2(3)
C6' C5' C4' 121.4(2)
C5 C6 C1 117.8(3)
C5 C6 C7 119.3(3)
C7 C6 C1 122.8(3)
C5' C6' C1' 118.6(2)
C5' C6' C7' 120.5(3)
C7' C6' C1' 120.5(2)
O4 C7 C6 119.8(3)
O4 C7 C8 118.1(3)
C6 C7 C8 122.1(3)
O4' C7' C6' 122.8(3)
O4' C7' C8' 122.0(3)
C6' C7' C8' 115.1(3)
C7 C8 H8A 108.5
C7 C8 H8B 108.5
C7 C8 C9 115.1(3)
H8A C8 H8B 107.5
C9 C8 H8A 108.5
C9 C8 H8B 108.5
C7' C8' H8'A 109.8
C7' C8' H8'B 109.8
C7' C8' C9' 109.6(3)
H8'A C8' H8'B 108.2
C9' C8' H8'A 109.8
C9' C8' H8'B 109.8
C8 C9 H9A 109.2
C8 C9 H9B 109.2
H9A C9 H9B 107.9
C10 C9 C8 112.2(3)
C10 C9 H9A 109.2
C10 C9 H9B 109.2
O3' C9' C8' 109.6(2)
O3' C9' H9' 108.1
O3' C9' C10' 107.8(2)
C8' C9' H9' 108.1
C10' C9' C8' 115.0(3)
C10' C9' H9' 108.1
C9 C10 H10 116.5
C11 C10 C9 127.0(6)
C11 C10 H10 116.5
C9' C10' H10' 118.2
C11' C10' C9' 123.6(4)
C11' C10' H10' 118.2
C10 C11 H11 116.4
C10 C11 C12 127.1(7)
C12 C11 H11 116.4
C10' C11' H11' 116.6
C10' C11' C12' 126.8(5)
C12' C11' H11' 116.6
C11 C12 H12A 109.5
C11 C12 H12B 109.5
C11 C12 H12C 109.5
H12A C12 H12B 109.5
H12A C12 H12C 109.5
H12B C12 H12C 109.5
C11' C12' H12D 109.5
C11' C12' H12E 109.5
C11' C12' H12F 109.5
H12D C12' H12E 109.5
H12D C12' H12F 109.5
H12E C12' H12F 109.5
C2 C13 H13A 109.5
C2 C13 H13B 109.5
C2 C13 H13C 109.5
H13A C13 H13B 109.5
H13A C13 H13C 109.5
H13B C13 H13C 109.5
C2' C13' H13D 109.5
C2' C13' H13E 109.5
C2' C13' H13F 109.5
H13D C13' H13E 109.5
H13D C13' H13F 109.5
H13E C13' H13F 109.5
C4 C14 H14A 109.5
C4 C14 H14B 109.5
C4 C14 H14C 109.5
H14A C14 H14B 109.5
H14A C14 H14C 109.5
H14B C14 H14C 109.5
C4' C14' H14D 109.5
C4' C14' H14E 109.5
C4' C14' H14F 109.5
H14D C14' H14E 109.5
H14D C14' H14F 109.5
H14E C14' H14F 109.5

loop_
_geom_bond_atom_site_label_1
_geom_bond_atom_site_label_2
_geom_bond_distance
O1 C2 1.428(4)
O1 C3' 1.425(3)
O1' C2' 1.443(3)
O1' C3 1.432(4)
O2 H2 0.8200
O2 C3 1.378(4)
O2' H2' 0.8200
O2' C3' 1.376(3)
O3 C5 1.313(4)
O3' C5' 1.351(4)
O3' C9' 1.466(3)
O4 H4 0.8200
O4 C7 1.267(4)
O4' C7' 1.226(4)
C1 H1 0.9800
C1 C2 1.550(4)
C1 C4' 1.581(4)
C1 C6 1.505(4)
C1' H1' 0.9800
C1' C2' 1.536(4)
C1' C4 1.577(4)
C1' C6' 1.506(4)
C2 C3 1.596(4)
C2 C13 1.520(4)
C2' C3' 1.594(4)
C2' C13' 1.499(4)
C3 C4 1.563(4)
C3' C4' 1.577(4)
C4 C5 1.507(5)
C4 C14 1.537(4)
C4' C5' 1.497(3)
C4' C14' 1.531(4)
C5 C6 1.376(4)
C5' C6' 1.343(4)
C6 C7 1.430(5)
C6' C7' 1.442(4)
C7 C8 1.499(5)
C7' C8' 1.502(4)
C8 H8A 0.9700
C8 H8B 0.9700
C8 C9 1.519(5)
C8' H8'A 0.9700
C8' H8'B 0.9700
C8' C9' 1.520(5)
C9 H9A 0.9700
C9 H9B 0.9700
C9 C10 1.503(6)
C9' H9' 0.9800
C9' C10' 1.494(5)
C10 H10 0.9300
C10 C11 1.289(7)
C10' H10' 0.9300
C10' C11' 1.289(6)
C11 H11 0.9300
C11 C12 1.504(8)
C11' H11' 0.9300
C11' C12' 1.514(6)
C12 H12A 0.9600
C12 H12B 0.9600
C12 H12C 0.9600
C12' H12D 0.9600
C12' H12E 0.9600
C12' H12F 0.9600
C13 H13A 0.9600
C13 H13B 0.9600
C13 H13C 0.9600
C13' H13D 0.9600
C13' H13E 0.9600
C13' H13F 0.9600
C14 H14A 0.9600
C14 H14B 0.9600
C14 H14C 0.9600
C14' H14D 0.9600
C14' H14E 0.9600
C14' H14F 0.9600

loop_
_geom_torsion_atom_site_label_1
_geom_torsion_atom_site_label_2
_geom_torsion_atom_site_label_3
_geom_torsion_atom_site_label_4
_geom_torsion
O1 C2 C3 O1' -0.2(3)
O1 C2 C3 O2 119.2(3)
O1 C2 C3 C4 -111.7(3)
O1 C3' C4' C1 -33.1(2)
O1 C3' C4' C5' -151.8(2)
O1 C3' C4' C14' 82.7(3)
O1' C2' C3' O1 0.0(3)
O1' C2' C3' O2' 118.7(3)
O1' C2' C3' C4' -112.0(3)
O1' C3 C4 C1' -32.6(3)
O1' C3 C4 C5 -152.4(2)
O1' C3 C4 C14 83.4(3)
O2 C3 C4 C1' -149.9(3)
O2 C3 C4 C5 90.3(3)
O2 C3 C4 C14 -33.9(4)
O2' C3' C4' C1 -152.5(2)
O2' C3' C4' C5' 88.8(3)
O2' C3' C4' C14' -36.7(3)
O3 C5 C6 C1 -175.4(3)
O3 C5 C6 C7 0.2(5)
O3' C5' C6' C1' -172.0(3)
O3' C5' C6' C7' 14.4(5)
O3' C9' C10' C11' -123.7(4)
O4 C7 C8 C9 -5.2(5)
O4' C7' C8' C9' 150.5(3)
C1 C2 C3 O1' 112.3(3)
C1 C2 C3 O2 -128.3(3)
C1 C2 C3 C4 0.8(4)
C1 C4' C5' O3' 101.9(3)
C1 C4' C5' C6' -75.5(3)
C1 C6 C7 O4 174.9(3)
C1 C6 C7 C8 -4.9(5)
C1' C2' C3' O1 111.2(2)
C1' C2' C3' O2' -130.1(3)
C1' C2' C3' C4' -0.8(3)
C1' C4 C5 O3 103.4(3)
C1' C4 C5 C6 -74.7(3)
C1' C6' C7' O4' 0.9(5)
C1' C6' C7' C8' -177.1(3)
C2 O1 C3' O2' 175.4(2)
C2 O1 C3' C2' -67.9(3)
C2 O1 C3' C4' 53.0(2)
C2 C1 C4' C3' 3.6(2)
C2 C1 C4' C5' 122.6(2)
C2 C1 C4' C14' -113.3(2)
C2 C1 C6 C5 -43.5(4)
C2 C1 C6 C7 141.0(3)
C2 C3 C4 C1' 81.5(3)
C2 C3 C4 C5 -38.3(3)
C2 C3 C4 C14 -162.6(3)
C2' O1' C3 O2 171.7(2)
C2' O1' C3 C2 -67.6(2)
C2' O1' C3 C4 52.3(2)
C2' C1' C4 C3 3.2(3)
C2' C1' C4 C5 124.1(2)
C2' C1' C4 C14 -113.5(3)
C2' C1' C6' C5' -46.7(4)
C2' C1' C6' C7' 126.9(3)
C2' C3' C4' C1 81.8(3)
C2' C3' C4' C5' -36.8(3)
C2' C3' C4' C14' -162.3(2)
C3 O1' C2' C1' -50.0(2)
C3 O1' C2' C3' 68.1(3)
C3 O1' C2' C13' -169.6(2)
C3 C4 C5 O3 -143.0(3)
C3 C4 C5 C6 38.8(4)
C3' O1 C2 C1 -50.8(2)
C3' O1 C2 C3 68.4(3)
C3' O1 C2 C13 -169.1(2)
C3' C4' C5' O3' -145.8(3)
C3' C4' C5' C6' 36.8(4)
C4 C1' C2' O1' 27.0(3)
C4 C1' C2' C3' -86.8(3)
C4 C1' C2' C13' 143.3(3)
C4 C1' C6' C5' 74.2(3)
C4 C1' C6' C7' -112.2(3)
C4 C5 C6 C1 2.6(4)
C4 C5 C6 C7 178.3(3)
C4' C1 C2 O1 27.0(2)
C4' C1 C2 C3 -88.1(3)
C4' C1 C2 C13 142.8(2)
C4' C1 C6 C5 76.9(3)
C4' C1 C6 C7 -98.6(3)
C4' C5' C6' C1' 5.1(4)
C4' C5' C6' C7' -168.5(3)
C5 C6 C7 O4 -0.5(5)
C5 C6 C7 C8 179.6(3)
C5' O3' C9' C8' -49.8(4)
C5' O3' C9' C10' -175.6(3)
C5' C6' C7' O4' 174.3(3)
C5' C6' C7' C8' -3.6(4)
C6 C1 C2 O1 154.5(2)
C6 C1 C2 C3 39.4(4)
C6 C1 C2 C13 -89.7(3)
C6 C1 C4' C3' -123.0(2)
C6 C1 C4' C5' -4.0(3)
C6 C1 C4' C14' 120.1(3)
C6 C7 C8 C9 174.6(3)
C6' C1' C2' O1' 155.0(2)
C6' C1' C2' C3' 41.2(3)
C6' C1' C2' C13' -88.7(3)
C6' C1' C4 C3 -122.5(2)
C6' C1' C4 C5 -1.6(3)
C6' C1' C4 C14 120.8(3)
C6' C7' C8' C9' -31.6(4)
C7 C8 C9 C10 173.1(4)
C7' C8' C9' O3' 57.6(3)
C7' C8' C9' C10' 179.2(3)
C8 C9 C10 C11 122.5(6)
C8' C9' C10' C11' 113.7(5)
C9 C10 C11 C12 -179.4(5)
C9' O3' C5' C4' -163.3(3)
C9' O3' C5' C6' 14.0(4)
C9' C10' C11' C12' -177.0(5)
C13 C2 C3 O1' -119.5(3)
C13 C2 C3 O2 -0.1(4)
C13 C2 C3 C4 129.0(3)
C13' C2' C3' O1 -119.1(3)
C13' C2' C3' O2' -0.4(3)
C13' C2' C3' C4' 128.9(3)
C14 C4 C5 O3 -18.6(4)
C14 C4 C5 C6 163.2(3)
C14' C4' C5' O3' -20.9(4)
C14' C4' C5' C6' 161.7(3)
